data_1515681
loop_
_publ_author_name
'P\'erez-Gal\'an, Patricia'
'Herrero-G\'omez, Elena'
'Hog, Daniel T.'
'Martin, Nolwenn J. A.'
'Maseras, Feliu'
'Echavarren, Antonio M.'

_publ_section_title
;
 Mechanism of the gold-catalyzed cyclopropanation of alkenes with
 1,6-enynes
;
_journal_issue 1
_journal_name_full 'Chemical Science'
_journal_page_first 141
_journal_paper_doi 10.1039/c0sc00335b
_journal_volume 2
_journal_year 2011
_chemical_formula_sum 'C28 H29 N O2 S'
_chemical_formula_weight 443.58
_chemical_name_systematic
;
?
;
_space_group_IT_number 56
_symmetry_cell_setting orthorhombic
_symmetry_space_group_name_Hall '-P 2ab 2ac'
_symmetry_space_group_name_H-M 'P c c n'
_atom_sites_solution_hydrogens geom
_atom_sites_solution_primary direct
_atom_sites_solution_secondary difmap
_audit_creation_method SHELXL-97
_cell_angle_alpha 90.00
_cell_angle_beta 90.00
_cell_angle_gamma 90.00
_cell_formula_units_Z 8
_cell_length_a 34.3459(17)
_cell_length_b 11.0908(6)
_cell_length_c 12.4392(5)
_cell_measurement_reflns_used 9979
_cell_measurement_temperature 100(2)
_cell_measurement_theta_max 35.84
_cell_measurement_theta_min 2.53
_cell_volume 4738.4(4)
_computing_cell_refinement 'Bruker APEX2 v2009.1-0'
_computing_data_collection 'Bruker APEX2 v2009.1-0'
_computing_data_reduction 'Bruker SAINT V7.60A'
_computing_molecular_graphics 'Bruker SHELXTL'
_computing_publication_material 'Bruker SHELXTL'
_computing_structure_refinement 'SHELXS-97 (Sheldrick, 2008)'
_computing_structure_solution 'SHELXS-97 (Sheldrick, 2008)'
_diffrn_ambient_temperature 100(2)
_diffrn_detector_area_resol_mean 512
_diffrn_detector_type '4K CCD area detector APEX II'
_diffrn_measured_fraction_theta_full 0.959
_diffrn_measured_fraction_theta_max 0.913
_diffrn_measurement_device_type 'Kappa 4-axis goniometer bruker-nonius'
_diffrn_measurement_method
;
Fullsphere data collection, phi and omega scans
;
_diffrn_measurement_specimen_support 'magnetic support whith 10 micron nylon fiber cryoloop'
_diffrn_radiation_monochromator 'Multilayer Montel 200 mirrors'
_diffrn_radiation_type MoK\a
_diffrn_radiation_wavelength 0.71073
_diffrn_reflns_av_R_equivalents 0.0434
_diffrn_reflns_av_sigmaI/netI 0.0435
_diffrn_reflns_limit_h_max 50
_diffrn_reflns_limit_h_min -56
_diffrn_reflns_limit_k_max 17
_diffrn_reflns_limit_k_min -14
_diffrn_reflns_limit_l_max 8
_diffrn_reflns_limit_l_min -20
_diffrn_reflns_number 43672
_diffrn_reflns_theta_full 27.50
_diffrn_reflns_theta_max 36.38
_diffrn_reflns_theta_min 1.19
_diffrn_source 'rotating anode X-ray tube'
_diffrn_source_current 70
_diffrn_source_power 50
_diffrn_source_size '3 mm x 0.3 mm fine focus'
_diffrn_source_type 'Bruker-Nonius FR 591'
_exptl_absorpt_coefficient_mu 0.162
_exptl_absorpt_correction_T_max 1.0
_exptl_absorpt_correction_T_min 0.99
_exptl_absorpt_correction_type empirical
_exptl_absorpt_process_details
;
SADABS Version 2008/1 Bruker-Nonius
Blessing, Acta Cryst. (1995) A51 33-38
;
_exptl_crystal_colour colourless
_exptl_crystal_density_diffrn 1.244
_exptl_crystal_density_method 'not measured'
_exptl_crystal_description Block
_exptl_crystal_F_000 1888
_exptl_crystal_size_max 0.40
_exptl_crystal_size_mid 0.40
_exptl_crystal_size_min 0.35
_refine_diff_density_max 0.695
_refine_diff_density_min -0.344
_refine_diff_density_rms 0.068
_refine_ls_extinction_method none
_refine_ls_goodness_of_fit_ref 1.026
_refine_ls_hydrogen_treatment noref
_refine_ls_matrix_type full
_refine_ls_number_parameters 291
_refine_ls_number_reflns 10549
_refine_ls_number_restraints 0
_refine_ls_restrained_S_all 1.026
_refine_ls_R_factor_all 0.0676
_refine_ls_R_factor_gt 0.0480
_refine_ls_shift/su_max 0.002
_refine_ls_shift/su_mean 0.000
_refine_ls_structure_factor_coef Fsqd
_refine_ls_weighting_details 'calc w=1/[\s^2^(Fo^2^)+(0.0710P)^2^+1.2450P] where P=(Fo^2^+2Fc^2^)/3'
_refine_ls_weighting_scheme calc
_refine_ls_wR_factor_gt 0.1260
_refine_ls_wR_factor_ref 0.1386
_reflns_number_gt 8021
_reflns_number_total 10549
_reflns_threshold_expression >2sigma(I)
_cod_data_source_file c0sc00335b.txt
_cod_data_source_block nm086pccn
_cod_depositor_comments
;
The following automatic conversions were performed:
'_diffrn_measurement_specimen_suppport' tag replaced with
'_diffrn_measurement_specimen_support'.

Automatic conversion script
Id: cif_correct_tags 1440 2010-10-19 06:21:57Z saulius 

The following automatic conversions were performed:

'_symmetry_cell_setting' value 'Orthorhombic' changed to
'orthorhombic' according to
/usr/data/users/saulius/automatic-downloads/retrospective/RSC/lib/dictionaries/cif_core.dic
dictionary named 'cif_core.dic' version 2.4.2 from 2011-04-26.

Automatic conversion script
Id: cif_fix_values 2281 2013-09-26 08:29:07Z andrius 
;
_cod_original_sg_symbol_H-M Pccn
_cod_database_code 1515681

loop_
_symmetry_equiv_pos_as_xyz
'x, y, z'
'-x+1/2, -y+1/2, z'
'-x, y+1/2, -z+1/2'
'x+1/2, -y, -z+1/2'
'-x, -y, -z'
'x-1/2, y-1/2, -z'
'x, -y-1/2, z-1/2'
'-x-1/2, y, z-1/2'

loop_
_atom_site_label
_atom_site_type_symbol
_atom_site_fract_x
_atom_site_fract_y
_atom_site_fract_z
_atom_site_U_iso_or_equiv
_atom_site_adp_type
_atom_site_occupancy
_atom_site_symmetry_multiplicity
_atom_site_calc_flag
_atom_site_refinement_flags
C1 C 0.28107(4) 0.99712(17) 0.66928(12) 0.0407(4) Uani 1 1 d .
H1A H 0.2777 0.9899 0.7473 0.061 Uiso 1 1 calc R
H1B H 0.3044 1.0450 0.6539 0.061 Uiso 1 1 calc R
H1C H 0.2839 0.9166 0.6377 0.061 Uiso 1 1 calc R
C2 C 0.24600(3) 1.05823(13) 0.62171(9) 0.0239(2) Uani 1 1 d .
C3 C 0.24530(3) 1.08736(12) 0.51220(9) 0.0227(2) Uani 1 1 d .
H3 H 0.2671 1.0684 0.4685 0.027 Uiso 1 1 calc R
C4 C 0.21320(3) 1.14342(11) 0.46666(8) 0.0191(2) Uani 1 1 d .
H4 H 0.2130 1.1630 0.3923 0.023 Uiso 1 1 calc R
C5 C 0.18113(3) 1.17084(10) 0.53120(7) 0.01536(17) Uani 1 1 d .
C6 C 0.18108(3) 1.14196(12) 0.64002(8) 0.0199(2) Uani 1 1 d .
H6 H 0.1591 1.1601 0.6835 0.024 Uiso 1 1 calc R
C7 C 0.21363(3) 1.08620(13) 0.68426(9) 0.0247(2) Uani 1 1 d .
H7 H 0.2138 1.0668 0.7587 0.030 Uiso 1 1 calc R
C8 C 0.09711(3) 1.04086(11) 0.48277(7) 0.0194(2) Uani 1 1 d .
H8A H 0.0810 1.0716 0.5429 0.023 Uiso 1 1 calc R
H8B H 0.1179 0.9881 0.5118 0.023 Uiso 1 1 calc R
C9 C 0.07247(3) 0.97513(11) 0.40060(7) 0.01683(18) Uani 1 1 d .
H9 H 0.0648 0.8894 0.4139 0.020 Uiso 1 1 calc R
C10 C 0.08659(3) 1.01203(10) 0.29048(7) 0.01361(17) Uani 1 1 d .
C11 C 0.11994(3) 1.09981(10) 0.30712(7) 0.01536(18) Uani 1 1 d .
H11A H 0.1455 1.0592 0.2993 0.018 Uiso 1 1 calc R
H11B H 0.1185 1.1679 0.2558 0.018 Uiso 1 1 calc R
C12 C 0.04702(3) 1.05383(11) 0.33133(7) 0.01615(18) Uani 1 1 d .
H12 H 0.0455 1.1404 0.3534 0.019 Uiso 1 1 calc R
C13 C 0.01123(3) 1.00451(11) 0.27875(8) 0.0194(2) Uani 1 1 d .
C14 C -0.01105(3) 0.91304(12) 0.32492(10) 0.0243(2) Uani 1 1 d .
H14 H -0.0035 0.8796 0.3921 0.029 Uiso 1 1 calc R
C15 C -0.04443(3) 0.87005(14) 0.27329(11) 0.0308(3) Uani 1 1 d .
H15 H -0.0593 0.8075 0.3054 0.037 Uiso 1 1 calc R
C16 C -0.05589(4) 0.91804(16) 0.17586(13) 0.0388(4) Uani 1 1 d .
H16 H -0.0787 0.8892 0.1413 0.047 Uiso 1 1 calc R
C17 C -0.03388(4) 1.00839(16) 0.12897(13) 0.0404(4) Uani 1 1 d .
H17 H -0.0416 1.0413 0.0618 0.048 Uiso 1 1 calc R
C18 C -0.00044(4) 1.05145(14) 0.17974(10) 0.0293(3) Uani 1 1 d .
H18 H 0.0145 1.1132 0.1467 0.035 Uiso 1 1 calc R
C19 C 0.08833(3) 0.93101(11) 0.19479(8) 0.01695(18) Uani 1 1 d .
H19 H 0.0819 0.9719 0.1254 0.020 Uiso 1 1 calc R
C20 C 0.07661(4) 0.80094(12) 0.19890(9) 0.0254(2) Uani 1 1 d .
H20 H 0.0697 0.7710 0.2723 0.030 Uiso 1 1 calc R
C21 C 0.11927(3) 0.83521(11) 0.18505(8) 0.0198(2) Uani 1 1 d .
H21 H 0.1352 0.8245 0.2516 0.024 Uiso 1 1 calc R
C22 C 0.05309(4) 0.74610(15) 0.10939(11) 0.0334(3) Uani 1 1 d .
H22A H 0.0258 0.7704 0.1168 0.050 Uiso 1 1 calc R
H22B H 0.0550 0.6580 0.1130 0.050 Uiso 1 1 calc R
H22C H 0.0632 0.7742 0.0401 0.050 Uiso 1 1 calc R
C23 C 0.14141(3) 0.81467(11) 0.08320(8) 0.01870(19) Uani 1 1 d .
C24 C 0.13905(3) 0.89101(13) -0.00535(9) 0.0235(2) Uani 1 1 d .
H24 H 0.1215 0.9572 -0.0038 0.028 Uiso 1 1 calc R
C25 C 0.16194(4) 0.87219(14) -0.09603(10) 0.0282(3) Uani 1 1 d .
H25 H 0.1596 0.9246 -0.1561 0.034 Uiso 1 1 calc R
C26 C 0.18808(4) 0.77745(14) -0.09913(11) 0.0303(3) Uani 1 1 d .
H26 H 0.2040 0.7655 -0.1607 0.036 Uiso 1 1 calc R
C27 C 0.19098(4) 0.70025(15) -0.01228(12) 0.0334(3) Uani 1 1 d .
H27 H 0.2089 0.6349 -0.0142 0.040 Uiso 1 1 calc R
C28 C 0.16764(4) 0.71815(13) 0.07823(10) 0.0263(2) Uani 1 1 d .
H28 H 0.1696 0.6641 0.1372 0.032 Uiso 1 1 calc R
N1 N 0.11361(2) 1.14074(9) 0.41850(6) 0.01497(16) Uani 1 1 d .
O1 O 0.15372(2) 1.32027(8) 0.38946(6) 0.01983(15) Uani 1 1 d .
O2 O 0.11819(2) 1.29240(8) 0.56176(6) 0.02050(16) Uani 1 1 d .
S1 S 0.140323(6) 1.24276(2) 0.474369(18) 0.01436(6) Uani 1 1 d .

loop_
_atom_site_aniso_label
_atom_site_aniso_U_11
_atom_site_aniso_U_22
_atom_site_aniso_U_33
_atom_site_aniso_U_23
_atom_site_aniso_U_13
_atom_site_aniso_U_12
C1 0.0288(6) 0.0543(11) 0.0391(7) -0.0111(7) -0.0128(5) 0.0203(6)
C2 0.0180(4) 0.0273(7) 0.0264(5) -0.0074(4) -0.0074(3) 0.0055(4)
C3 0.0145(4) 0.0272(7) 0.0263(5) -0.0064(4) 0.0008(3) 0.0016(4)
C4 0.0162(4) 0.0226(6) 0.0186(4) -0.0030(4) 0.0018(3) -0.0006(3)
C5 0.0136(3) 0.0177(5) 0.0147(3) -0.0025(3) -0.0013(3) -0.0004(3)
C6 0.0170(4) 0.0275(7) 0.0152(4) -0.0013(4) -0.0015(3) 0.0040(3)
C7 0.0232(5) 0.0320(8) 0.0187(4) -0.0019(4) -0.0053(3) 0.0079(4)
C8 0.0215(4) 0.0246(6) 0.0121(3) 0.0029(3) -0.0006(3) -0.0058(4)
C9 0.0187(4) 0.0186(6) 0.0132(3) 0.0021(3) 0.0007(3) -0.0038(3)
C10 0.0136(3) 0.0150(5) 0.0122(3) -0.0010(3) 0.0008(3) -0.0015(3)
C11 0.0151(3) 0.0196(6) 0.0114(3) -0.0024(3) 0.0013(3) -0.0038(3)
C12 0.0137(3) 0.0181(5) 0.0166(4) -0.0030(3) 0.0005(3) -0.0012(3)
C13 0.0147(4) 0.0210(6) 0.0226(4) -0.0059(4) -0.0003(3) -0.0015(3)
C14 0.0183(4) 0.0265(7) 0.0280(5) -0.0084(4) 0.0053(4) -0.0060(4)
C15 0.0179(4) 0.0311(8) 0.0433(7) -0.0153(6) 0.0062(4) -0.0082(4)
C16 0.0215(5) 0.0421(10) 0.0527(8) -0.0163(7) -0.0116(5) -0.0053(5)
C17 0.0326(6) 0.0424(10) 0.0463(8) -0.0021(7) -0.0223(6) -0.0052(6)
C18 0.0244(5) 0.0312(8) 0.0323(6) 0.0002(5) -0.0109(4) -0.0043(5)
C19 0.0176(4) 0.0177(6) 0.0155(4) -0.0035(3) 0.0009(3) -0.0010(3)
C20 0.0309(5) 0.0211(7) 0.0242(5) -0.0061(4) 0.0094(4) -0.0079(4)
C21 0.0243(4) 0.0172(6) 0.0179(4) -0.0001(4) 0.0016(3) 0.0015(4)
C22 0.0329(6) 0.0326(8) 0.0346(6) -0.0171(5) 0.0110(5) -0.0153(5)
C23 0.0188(4) 0.0171(6) 0.0203(4) -0.0042(4) 0.0012(3) -0.0001(3)
C24 0.0249(5) 0.0235(7) 0.0221(4) 0.0010(4) 0.0049(4) 0.0050(4)
C25 0.0304(5) 0.0318(8) 0.0223(5) -0.0024(5) 0.0074(4) 0.0011(5)
C26 0.0255(5) 0.0361(8) 0.0294(5) -0.0115(5) 0.0072(4) 0.0004(5)
C27 0.0300(6) 0.0309(8) 0.0392(7) -0.0105(6) 0.0021(5) 0.0121(5)
C28 0.0306(5) 0.0195(7) 0.0288(5) -0.0028(4) -0.0010(4) 0.0068(4)
N1 0.0160(3) 0.0188(5) 0.0101(3) -0.0010(3) 0.0000(2) -0.0040(3)
O1 0.0244(3) 0.0173(4) 0.0178(3) 0.0022(3) -0.0020(3) -0.0039(3)
O2 0.0212(3) 0.0246(5) 0.0157(3) -0.0064(3) -0.0010(2) 0.0056(3)
S1 0.01529(10) 0.01587(14) 0.01192(9) -0.00180(8) -0.00156(7) 0.00024(7)

loop_
_atom_type_symbol
_atom_type_description
_atom_type_scat_dispersion_real
_atom_type_scat_dispersion_imag
_atom_type_scat_source
C C 0.0033 0.0016 'International Tables Vol C Tables 4.2.6.8 and 6.1.1.4'
H H 0.0000 0.0000 'International Tables Vol C Tables 4.2.6.8 and 6.1.1.4'
N N 0.0061 0.0033 'International Tables Vol C Tables 4.2.6.8 and 6.1.1.4'
O O 0.0106 0.0060 'International Tables Vol C Tables 4.2.6.8 and 6.1.1.4'
S S 0.1246 0.1234 'International Tables Vol C Tables 4.2.6.8 and 6.1.1.4'

loop_
_geom_angle_atom_site_label_1
_geom_angle_atom_site_label_2
_geom_angle_atom_site_label_3
_geom_angle
C7 C2 C3 118.61(10)
C7 C2 C1 121.35(11)
C3 C2 C1 120.04(11)
C4 C3 C2 120.96(10)
C3 C4 C5 119.33(10)
C6 C5 C4 120.68(9)
C6 C5 S1 119.61(7)
C4 C5 S1 119.71(8)
C7 C6 C5 119.11(9)
C6 C7 C2 121.31(10)
N1 C8 C9 102.11(7)
C12 C9 C10 60.67(6)
C12 C9 C8 115.57(10)
C10 C9 C8 107.61(8)
C19 C10 C9 124.98(10)
C19 C10 C11 117.69(8)
C9 C10 C11 107.02(7)
C19 C10 C12 119.02(8)
C9 C10 C12 59.55(6)
C11 C10 C12 115.64(9)
N1 C11 C10 102.39(7)
C13 C12 C9 121.00(10)
C13 C12 C10 118.42(9)
C9 C12 C10 59.78(6)
C14 C13 C18 118.50(10)
C14 C13 C12 122.46(10)
C18 C13 C12 119.03(10)
C13 C14 C15 120.59(12)
C16 C15 C14 120.36(13)
C15 C16 C17 119.55(11)
C16 C17 C18 120.45(14)
C17 C18 C13 120.54(13)
C10 C19 C20 122.79(9)
C10 C19 C21 121.11(9)
C20 C19 C21 60.90(8)
C19 C20 C22 120.55(12)
C19 C20 C21 59.84(7)
C22 C20 C21 122.25(9)
C23 C21 C19 122.28(10)
C23 C21 C20 123.16(9)
C19 C21 C20 59.25(8)
C24 C23 C28 117.88(10)
C24 C23 C21 123.25(10)
C28 C23 C21 118.75(11)
C25 C24 C23 121.18(12)
C26 C25 C24 120.25(13)
C27 C26 C25 119.72(11)
C26 C27 C28 120.06(13)
C27 C28 C23 120.90(13)
C11 N1 C8 109.50(8)
C11 N1 S1 122.47(7)
C8 N1 S1 120.67(6)
O2 S1 O1 119.76(5)
O2 S1 N1 107.08(5)
O1 S1 N1 106.54(4)
O2 S1 C5 106.93(4)
O1 S1 C5 108.13(5)
N1 S1 C5 107.92(5)

loop_
_geom_bond_atom_site_label_1
_geom_bond_atom_site_label_2
_geom_bond_distance
C1 C2 1.5035(17)
C2 C7 1.3920(16)
C2 C3 1.4002(17)
C3 C4 1.3869(15)
C4 C5 1.3965(13)
C5 C6 1.3911(14)
C5 S1 1.7608(10)
C6 C7 1.3909(15)
C8 N1 1.4790(14)
C8 C9 1.5141(14)
C9 C12 1.5061(15)
C9 C10 1.5096(13)
C10 C19 1.4926(14)
C10 C11 1.5174(14)
C10 C12 1.5231(13)
C11 N1 1.4740(12)
C12 C13 1.4961(14)
C13 C14 1.3943(17)
C13 C18 1.3958(17)
C14 C15 1.3981(16)
C15 C16 1.381(2)
C16 C17 1.384(2)
C17 C18 1.3949(17)
C19 C20 1.4986(18)
C19 C21 1.5076(16)
C20 C22 1.5041(17)
C20 C21 1.5236(16)
C21 C23 1.4951(14)
C23 C24 1.3916(17)
C23 C28 1.4005(17)
C24 C25 1.3908(15)
C25 C26 1.383(2)
C26 C27 1.382(2)
C27 C28 1.3963(18)
N1 S1 1.6140(9)
O1 S1 1.4374(8)
O2 S1 1.4363(8)

loop_
_geom_torsion_atom_site_label_1
_geom_torsion_atom_site_label_2
_geom_torsion_atom_site_label_3
_geom_torsion_atom_site_label_4
_geom_torsion
C7 C2 C3 C4 0.3(2)
C1 C2 C3 C4 179.81(13)
C2 C3 C4 C5 -0.13(18)
C3 C4 C5 C6 -0.32(17)
C3 C4 C5 S1 179.65(9)
C4 C5 C6 C7 0.58(18)
S1 C5 C6 C7 -179.39(10)
C5 C6 C7 C2 -0.4(2)
C3 C2 C7 C6 0.0(2)
C1 C2 C7 C6 -179.54(14)
N1 C8 C9 C12 -46.10(11)
N1 C8 C9 C10 19.20(11)
C12 C9 C10 C19 -105.99(10)
C8 C9 C10 C19 144.07(10)
C12 C9 C10 C11 110.18(9)
C8 C9 C10 C11 0.24(12)
C8 C9 C10 C12 -109.94(10)
C19 C10 C11 N1 -166.57(9)
C9 C10 C11 N1 -19.67(11)
C12 C10 C11 N1 44.17(11)
C10 C9 C12 C13 107.01(10)
C8 C9 C12 C13 -156.34(9)
C8 C9 C12 C10 96.65(9)
C19 C10 C12 C13 4.49(15)
C9 C10 C12 C13 -111.26(11)
C11 C10 C12 C13 153.33(9)
C19 C10 C12 C9 115.75(11)
C11 C10 C12 C9 -95.42(9)
C9 C12 C13 C14 31.70(15)
C10 C12 C13 C14 101.67(12)
C9 C12 C13 C18 -148.29(11)
C10 C12 C13 C18 -78.32(15)
C18 C13 C14 C15 -0.38(18)
C12 C13 C14 C15 179.63(11)
C13 C14 C15 C16 -0.2(2)
C14 C15 C16 C17 0.6(2)
C15 C16 C17 C18 -0.4(2)
C16 C17 C18 C13 -0.3(2)
C14 C13 C18 C17 0.6(2)
C12 C13 C18 C17 -179.36(13)
C9 C10 C19 C20 -1.13(15)
C11 C10 C19 C20 139.27(11)
C12 C10 C19 C20 -72.52(14)
C9 C10 C19 C21 -74.46(13)
C11 C10 C19 C21 65.94(13)
C12 C10 C19 C21 -145.85(10)
C10 C19 C20 C22 137.88(11)
C21 C19 C20 C22 -111.94(12)
C10 C19 C20 C21 -110.17(11)
C10 C19 C21 C23 -135.02(11)
C20 C19 C21 C23 112.15(12)
C10 C19 C21 C20 112.83(11)
C19 C20 C21 C23 -110.70(12)
C22 C20 C21 C23 -1.5(2)
C22 C20 C21 C19 109.18(15)
C19 C21 C23 C24 8.60(17)
C20 C21 C23 C24 80.57(16)
C19 C21 C23 C28 -175.35(11)
C20 C21 C23 C28 -103.39(14)
C28 C23 C24 C25 0.06(18)
C21 C23 C24 C25 176.14(11)
C23 C24 C25 C26 -0.9(2)
C24 C25 C26 C27 1.0(2)
C25 C26 C27 C28 -0.1(2)
C26 C27 C28 C23 -0.8(2)
C24 C23 C28 C27 0.78(19)
C21 C23 C28 C27 -175.48(12)
C10 C11 N1 C8 33.51(10)
C10 C11 N1 S1 -176.40(7)
C9 C8 N1 C11 -33.28(10)
C9 C8 N1 S1 176.00(7)
C11 N1 S1 O2 158.39(8)
C8 N1 S1 O2 -54.74(9)
C11 N1 S1 O1 29.12(10)
C8 N1 S1 O1 176.00(8)
C11 N1 S1 C5 -86.81(9)
C8 N1 S1 C5 60.06(9)
C6 C5 S1 O2 17.62(11)
C4 C5 S1 O2 -162.35(9)
C6 C5 S1 O1 147.82(9)
C4 C5 S1 O1 -32.14(11)
C6 C5 S1 N1 -97.29(10)
C4 C5 S1 N1 82.74(10)
